data_2232608
loop_
_publ_author_name
'Suchetan, P. A.'
'Foro, Sabine'
'Gowda, B. Thimme'

_publ_section_title
;
 <i>N</i>-(3-Chlorobenzoyl)-2-methylbenzenesulfonamide
;
_journal_coeditor_code BT5728
_journal_issue 12
_journal_name_full 'Acta Crystallographica Section E'
_journal_page_first o3489
_journal_paper_doi 10.1107/S1600536811050574
_journal_volume 67
_journal_year 2011
_chemical_formula_iupac 'C14 H12 Cl N O3 S'
_chemical_formula_moiety 'C14 H12 Cl N O3 S'
_chemical_formula_sum 'C14 H12 Cl N O3 S'
_chemical_formula_weight 309.76
_chemical_name_systematic
;
<i>N</i>-(3-Chlorobenzoyl)-2-methylbenzenesulfonamide
;
_space_group_IT_number 15
_symmetry_cell_setting monoclinic
_symmetry_space_group_name_Hall '-C 2yc'
_symmetry_space_group_name_H-M 'C 1 2/c 1'
_atom_sites_solution_hydrogens geom
_atom_sites_solution_primary direct
_atom_sites_solution_secondary difmap
_audit_creation_method SHELXL-97
_cell_angle_alpha 90.00
_cell_angle_beta 118.77(2)
_cell_angle_gamma 90.00
_cell_formula_units_Z 8
_cell_length_a 18.043(2)
_cell_length_b 12.0460(10)
_cell_length_c 15.596(2)
_cell_measurement_reflns_used 3176
_cell_measurement_temperature 293(2)
_cell_measurement_theta_max 27.82
_cell_measurement_theta_min 2.83
_cell_volume 2971.3(8)
_computing_cell_refinement
;
CrysAlis RED (Oxford Diffraction, 2009)
;
_computing_data_collection
;
CrysAlis CCD (Oxford Diffraction, 2009)
;
_computing_data_reduction
;
CrysAlis RED (Oxford Diffraction, 2009)
;
_computing_molecular_graphics 'PLATON (Spek, 2009)'
_computing_publication_material 'SHELXL97 (Sheldrick, 2008)'
_computing_structure_refinement 'SHELXL97 (Sheldrick, 2008)'
_computing_structure_solution 'SHELXS97 (Sheldrick, 2008)'
_diffrn_ambient_temperature 293(2)
_diffrn_measured_fraction_theta_full 0.993
_diffrn_measured_fraction_theta_max 0.993
_diffrn_measurement_device_type
;
Oxford Diffraction Xcalibur diffractometer
with Sapphire CCD detector
;
_diffrn_measurement_method
;
Rotation method data acquisition using omega and phi scans.
;
_diffrn_radiation_monochromator graphite
_diffrn_radiation_source 'fine-focus sealed tube'
_diffrn_radiation_type MoK\a
_diffrn_radiation_wavelength 0.71073
_diffrn_reflns_av_R_equivalents 0.0124
_diffrn_reflns_av_sigmaI/netI 0.0150
_diffrn_reflns_limit_h_max 18
_diffrn_reflns_limit_h_min -22
_diffrn_reflns_limit_k_max 11
_diffrn_reflns_limit_k_min -15
_diffrn_reflns_limit_l_max 19
_diffrn_reflns_limit_l_min -18
_diffrn_reflns_number 5996
_diffrn_reflns_theta_full 26.37
_diffrn_reflns_theta_max 26.37
_diffrn_reflns_theta_min 2.85
_diffrn_standards_decay_% 0
_diffrn_standards_number 0
_exptl_absorpt_coefficient_mu 0.403
_exptl_absorpt_correction_T_max 0.8820
_exptl_absorpt_correction_T_min 0.8555
_exptl_absorpt_correction_type multi-scan
_exptl_absorpt_process_details
;
(CrysAlis RED; Oxford Diffraction, 2009)
;
_exptl_crystal_colour colourless
_exptl_crystal_density_diffrn 1.385
_exptl_crystal_density_method 'not measured'
_exptl_crystal_description prism
_exptl_crystal_F_000 1280
_exptl_crystal_size_max 0.40
_exptl_crystal_size_mid 0.36
_exptl_crystal_size_min 0.32
_refine_diff_density_max 0.451
_refine_diff_density_min -0.639
_refine_ls_extinction_method none
_refine_ls_goodness_of_fit_ref 1.025
_refine_ls_hydrogen_treatment mixed
_refine_ls_matrix_type full
_refine_ls_number_parameters 185
_refine_ls_number_reflns 3024
_refine_ls_number_restraints 1
_refine_ls_restrained_S_all 1.026
_refine_ls_R_factor_all 0.0533
_refine_ls_R_factor_gt 0.0424
_refine_ls_shift/su_max 0.000
_refine_ls_shift/su_mean 0.000
_refine_ls_structure_factor_coef Fsqd
_refine_ls_weighting_details 'calc w=1/[\s^2^(Fo^2^)+(0.0488P)^2^+4.0385P] where P=(Fo^2^+2Fc^2^)/3'
_refine_ls_weighting_scheme calc
_refine_ls_wR_factor_gt 0.1059
_refine_ls_wR_factor_ref 0.1134
_reflns_number_gt 2463
_reflns_number_total 3024
_reflns_threshold_expression >2\s(I)
_cod_data_source_file bt5728.cif
_cod_data_source_block I
_cod_original_cell_volume 2971.3(6)
_cod_original_sg_symbol_H-M 'C 2/c'
_cod_database_code 2232608
_cod_database_fobs_code 2232608

loop_
_symmetry_equiv_pos_as_xyz
'x, y, z'
'-x, y, -z+1/2'
'x+1/2, y+1/2, z'
'-x+1/2, y+1/2, -z+1/2'
'-x, -y, -z'
'x, -y, z-1/2'
'-x+1/2, -y+1/2, -z'
'x+1/2, -y+1/2, z-1/2'

loop_
_atom_site_type_symbol
_atom_site_label
_atom_site_fract_x
_atom_site_fract_y
_atom_site_fract_z
_atom_site_U_iso_or_equiv
_atom_site_adp_type
_atom_site_calc_flag
_atom_site_refinement_flags
_atom_site_occupancy
_atom_site_symmetry_multiplicity
C C1 0.34287(11) 0.11403(15) 0.87322(14) 0.0349(4) Uani d . 1 1
C C2 0.29479(13) 0.18523(18) 0.79536(16) 0.0449(5) Uani d . 1 1
C C3 0.30275(17) 0.1707(2) 0.71180(18) 0.0604(6) Uani d . 1 1
H H3 0.2716 0.2161 0.6580 0.072 Uiso calc R 1 1
C C4 0.35502(18) 0.0918(2) 0.70565(19) 0.0627(7) Uani d . 1 1
H H4 0.3591 0.0854 0.6486 0.075 Uiso calc R 1 1
C C5 0.40121(16) 0.0224(2) 0.78294(19) 0.0546(6) Uani d . 1 1
H H5 0.4363 -0.0312 0.7785 0.065 Uiso calc R 1 1
C C6 0.39508(13) 0.03297(18) 0.86754(16) 0.0434(5) Uani d . 1 1
H H6 0.4257 -0.0139 0.9203 0.052 Uiso calc R 1 1
C C7 0.22402(13) -0.03082(17) 0.94079(16) 0.0418(5) Uani d . 1 1
C C8 0.13770(14) -0.06030(18) 0.92343(16) 0.0451(5) Uani d . 1 1
C C9 0.07257(14) 0.0159(2) 0.89365(18) 0.0535(6) Uani d . 1 1
H H9 0.0814 0.0905 0.8859 0.064 Uiso calc R 1 1
C C10 -0.00629(16) -0.0220(3) 0.8757(2) 0.0736(8) Uani d . 1 1
C C11 -0.0197(2) -0.1309(3) 0.8889(3) 0.0970(12) Uani d . 1 1
H H11 -0.0729 -0.1545 0.8770 0.116 Uiso calc R 1 1
C C12 0.0461(2) -0.2054(3) 0.9201(3) 0.0981(12) Uani d . 1 1
H H12 0.0372 -0.2793 0.9298 0.118 Uiso calc R 1 1
C C13 0.12381(17) -0.1717(2) 0.9368(2) 0.0633(7) Uani d . 1 1
H H13 0.1678 -0.2227 0.9571 0.076 Uiso calc R 1 1
C C14 0.23804(18) 0.2758(2) 0.7967(2) 0.0657(7) Uani d . 1 1
H H14A 0.2719 0.3353 0.8380 0.079 Uiso calc R 1 1
H H14B 0.2025 0.2469 0.8214 0.079 Uiso calc R 1 1
H H14C 0.2036 0.3032 0.7314 0.079 Uiso calc R 1 1
N N1 0.24872(11) 0.07910(15) 0.96409(14) 0.0425(4) Uani d D 1 1
H H1N 0.2195(14) 0.1279(17) 0.9688(18) 0.051 Uiso d D 1 1
O O1 0.40644(10) 0.05491(15) 1.05526(11) 0.0546(4) Uani d . 1 1
O O2 0.34229(10) 0.23938(13) 1.01017(13) 0.0547(4) Uani d . 1 1
O O3 0.27146(10) -0.09871(13) 0.93618(14) 0.0578(4) Uani d . 1 1
Cl Cl1 -0.08922(5) 0.07097(11) 0.83538(9) 0.1187(4) Uani d . 1 1
S S1 0.34256(3) 0.12455(4) 0.98556(4) 0.03864(16) Uani d . 1 1

loop_
_atom_site_aniso_label
_atom_site_aniso_U_11
_atom_site_aniso_U_22
_atom_site_aniso_U_33
_atom_site_aniso_U_12
_atom_site_aniso_U_13
_atom_site_aniso_U_23
C1 0.0307(9) 0.0335(10) 0.0424(10) -0.0031(8) 0.0192(8) -0.0026(8)
C2 0.0401(11) 0.0408(11) 0.0523(12) 0.0002(9) 0.0210(10) 0.0047(10)
C3 0.0678(16) 0.0615(15) 0.0487(13) 0.0021(13) 0.0255(12) 0.0117(12)
C4 0.0773(18) 0.0704(17) 0.0510(14) -0.0068(14) 0.0393(13) -0.0077(13)
C5 0.0567(14) 0.0533(14) 0.0659(15) 0.0006(11) 0.0393(12) -0.0115(12)
C6 0.0397(11) 0.0412(11) 0.0517(12) 0.0025(9) 0.0239(9) -0.0007(9)
C7 0.0449(11) 0.0368(11) 0.0473(11) -0.0006(9) 0.0251(10) -0.0003(9)
C8 0.0448(12) 0.0423(12) 0.0512(12) -0.0074(9) 0.0254(10) -0.0072(10)
C9 0.0428(12) 0.0514(13) 0.0631(14) -0.0037(10) 0.0229(11) -0.0074(11)
C10 0.0432(14) 0.092(2) 0.0811(19) -0.0048(14) 0.0263(13) -0.0196(17)
C11 0.0587(18) 0.090(2) 0.149(3) -0.0355(18) 0.055(2) -0.034(2)
C12 0.093(3) 0.0636(19) 0.155(4) -0.0324(19) 0.073(3) -0.015(2)
C13 0.0608(15) 0.0442(13) 0.092(2) -0.0093(12) 0.0422(15) -0.0075(13)
C14 0.0622(16) 0.0524(14) 0.0783(18) 0.0205(13) 0.0304(14) 0.0163(13)
N1 0.0388(9) 0.0374(9) 0.0605(11) -0.0007(7) 0.0312(9) -0.0054(8)
O1 0.0428(8) 0.0729(11) 0.0445(8) 0.0079(8) 0.0182(7) 0.0070(8)
O2 0.0522(9) 0.0466(9) 0.0766(11) -0.0129(7) 0.0401(9) -0.0226(8)
O3 0.0557(10) 0.0395(8) 0.0884(13) 0.0041(7) 0.0428(9) -0.0047(8)
Cl1 0.0500(4) 0.1486(10) 0.1396(9) 0.0240(5) 0.0313(5) -0.0175(7)
S1 0.0337(3) 0.0404(3) 0.0455(3) -0.0024(2) 0.0219(2) -0.0056(2)

loop_
_atom_type_symbol
_atom_type_description
_atom_type_scat_dispersion_real
_atom_type_scat_dispersion_imag
_atom_type_scat_source
C C 0.0033 0.0016 'International Tables Vol C Tables 4.2.6.8 and 6.1.1.4'
H H 0.0000 0.0000 'International Tables Vol C Tables 4.2.6.8 and 6.1.1.4'
N N 0.0061 0.0033 'International Tables Vol C Tables 4.2.6.8 and 6.1.1.4'
O O 0.0106 0.0060 'International Tables Vol C Tables 4.2.6.8 and 6.1.1.4'
Cl Cl 0.1484 0.1585 'International Tables Vol C Tables 4.2.6.8 and 6.1.1.4'
S S 0.1246 0.1234 'International Tables Vol C Tables 4.2.6.8 and 6.1.1.4'

loop_
_geom_angle_atom_site_label_1
_geom_angle_atom_site_label_2
_geom_angle_atom_site_label_3
_geom_angle
C6 C1 C2 122.21(19)
C6 C1 S1 116.20(16)
C2 C1 S1 121.57(15)
C3 C2 C1 115.9(2)
C3 C2 C14 118.8(2)
C1 C2 C14 125.2(2)
C4 C3 C2 122.4(2)
C4 C3 H3 118.8
C2 C3 H3 118.8
C5 C4 C3 120.5(2)
C5 C4 H4 119.8
C3 C4 H4 119.8
C4 C5 C6 119.3(2)
C4 C5 H5 120.3
C6 C5 H5 120.3
C5 C6 C1 119.6(2)
C5 C6 H6 120.2
C1 C6 H6 120.2
O3 C7 N1 120.84(19)
O3 C7 C8 122.37(19)
N1 C7 C8 116.78(18)
C9 C8 C13 120.2(2)
C9 C8 C7 123.2(2)
C13 C8 C7 116.6(2)
C8 C9 C10 118.1(2)
C8 C9 H9 120.9
C10 C9 H9 120.9
C11 C10 C9 121.5(3)
C11 C10 Cl1 119.5(2)
C9 C10 Cl1 119.0(3)
C10 C11 C12 119.6(3)
C10 C11 H11 120.2
C12 C11 H11 120.2
C13 C12 C11 120.5(3)
C13 C12 H12 119.7
C11 C12 H12 119.7
C12 C13 C8 120.0(3)
C12 C13 H13 120.0
C8 C13 H13 120.0
C2 C14 H14A 109.5
C2 C14 H14B 109.5
H14A C14 H14B 109.5
C2 C14 H14C 109.5
H14A C14 H14C 109.5
H14B C14 H14C 109.5
C7 N1 S1 122.50(14)
C7 N1 H1N 124.8(18)
S1 N1 H1N 112.7(18)
O1 S1 O2 118.13(11)
O1 S1 N1 109.57(10)
O2 S1 N1 103.78(9)
O1 S1 C1 109.27(9)
O2 S1 C1 109.73(10)
N1 S1 C1 105.56(9)

loop_
_geom_bond_atom_site_label_1
_geom_bond_atom_site_label_2
_geom_bond_distance
C1 C6 1.389(3)
C1 C2 1.396(3)
C1 S1 1.759(2)
C2 C3 1.389(3)
C2 C14 1.503(3)
C3 C4 1.375(4)
C3 H3 0.9300
C4 C5 1.370(4)
C4 H4 0.9300
C5 C6 1.382(3)
C5 H5 0.9300
C6 H6 0.9300
C7 O3 1.211(2)
C7 N1 1.389(3)
C7 C8 1.490(3)
C8 C9 1.384(3)
C8 C13 1.399(3)
C9 C10 1.388(3)
C9 H9 0.9300
C10 C11 1.368(5)
C10 Cl1 1.727(3)
C11 C12 1.376(5)
C11 H11 0.9300
C12 C13 1.359(4)
C12 H12 0.9300
C13 H13 0.9300
C14 H14A 0.9600
C14 H14B 0.9600
C14 H14C 0.9600
N1 S1 1.6532(17)
N1 H1N 0.816(16)
O1 S1 1.4170(17)
O2 S1 1.4361(16)

loop_
_geom_hbond_atom_site_label_D
_geom_hbond_atom_site_label_H
_geom_hbond_atom_site_label_A
_geom_hbond_site_symmetry_A
_geom_hbond_distance_DH
_geom_hbond_distance_HA
_geom_hbond_distance_DA
_geom_hbond_angle_DHA
N1 H1N O2 7_557 0.816(16) 2.063(17) 2.876(2) 174(2)

loop_
_geom_torsion_atom_site_label_1
_geom_torsion_atom_site_label_2
_geom_torsion_atom_site_label_3
_geom_torsion_atom_site_label_4
_geom_torsion
C6 C1 C2 C3 -0.5(3)
S1 C1 C2 C3 177.92(17)
C6 C1 C2 C14 -179.0(2)
S1 C1 C2 C14 -0.6(3)
C1 C2 C3 C4 -0.4(4)
C14 C2 C3 C4 178.2(3)
C2 C3 C4 C5 0.8(4)
C3 C4 C5 C6 -0.3(4)
C4 C5 C6 C1 -0.5(3)
C2 C1 C6 C5 0.9(3)
S1 C1 C6 C5 -177.54(17)
O3 C7 C8 C9 -156.0(2)
N1 C7 C8 C9 24.8(3)
O3 C7 C8 C13 22.7(3)
N1 C7 C8 C13 -156.5(2)
C13 C8 C9 C10 -1.4(4)
C7 C8 C9 C10 177.3(2)
C8 C9 C10 C11 1.6(4)
C8 C9 C10 Cl1 -178.3(2)
C9 C10 C11 C12 -0.6(6)
Cl1 C10 C11 C12 179.4(3)
C10 C11 C12 C13 -0.6(6)
C11 C12 C13 C8 0.7(6)
C9 C8 C13 C12 0.3(4)
C7 C8 C13 C12 -178.5(3)
O3 C7 N1 S1 0.7(3)
C8 C7 N1 S1 179.90(15)
C7 N1 S1 O1 -50.7(2)
C7 N1 S1 O2 -177.71(18)
C7 N1 S1 C1 66.88(19)
C6 C1 S1 O1 7.75(19)
C2 C1 S1 O1 -170.73(16)
C6 C1 S1 O2 138.74(16)
C2 C1 S1 O2 -39.75(19)
C6 C1 S1 N1 -110.00(16)
C2 C1 S1 N1 71.51(18)

loop_
_cod_related_entry_id
_cod_related_entry_database
_cod_related_entry_code
1 ChemSpider 30657199
